data_4339935
loop_
_publ_author_name
'Vidyaratne, Indu'
'Scott, Jennifer'
'Gambarotta, Sandro'
'Budzelaar, Peter H. M.'

_publ_section_title
;
 Dinitrogen activation, partial reduction, and formation of coordinated
 imide promoted by a chromium diiminepyridine complex.
;
_journal_issue 17
_journal_name_full 'Inorganic chemistry'
_journal_page_first 7040
_journal_page_last 7049
_journal_paper_doi 10.1021/ic700810f
_journal_volume 46
_journal_year 2007
_chemical_formula_sum 'C37 H52 Cr N4 Na O'
_chemical_formula_weight 643.82
_chemical_name_systematic
;

 ?

;
_space_group_IT_number 14
_symmetry_cell_setting monoclinic
_symmetry_space_group_name_Hall '-P 2ybc'
_symmetry_space_group_name_H-M 'P 1 21/c 1'
_atom_sites_solution_hydrogens geom
_atom_sites_solution_primary direct
_atom_sites_solution_secondary difmap
_audit_creation_method SHELXL-97
_cell_angle_alpha 90.00
_cell_angle_beta 99.425(5)
_cell_angle_gamma 90.00
_cell_formula_units_Z 4
_cell_length_a 12.024(3)
_cell_length_b 16.623(5)
_cell_length_c 18.556(5)
_cell_measurement_reflns_used 317
_cell_measurement_temperature 208(2)
_cell_measurement_theta_max 19.78
_cell_measurement_theta_min 1.65
_cell_volume 3658.8(17)
_computing_cell_refinement 'SMART, Bruker (2000)'
_computing_data_collection 'SMART, Bruker (2000)'
_computing_data_reduction 'XPREP, Bruker (2000)'
_computing_molecular_graphics 'SHELXTL, Bruker (2000)'
_computing_publication_material 'SHELXTL, Bruker (2000)'
_computing_structure_refinement 'SHELXL-97 (Sheldrick, 1997)'
_computing_structure_solution 'SHELXS-97 (Sheldrick, 1990)'
_diffrn_ambient_temperature 208(2)
_diffrn_measured_fraction_theta_full 0.970
_diffrn_measured_fraction_theta_max 0.970
_diffrn_measurement_device_type 'CCD area detector'
_diffrn_measurement_method 'phi and omega scans'
_diffrn_radiation_monochromator graphite
_diffrn_radiation_source 'fine-focus sealed tube'
_diffrn_radiation_type MoK\a
_diffrn_radiation_wavelength 0.71073
_diffrn_reflns_av_R_equivalents 0.1149
_diffrn_reflns_av_sigmaI/netI 0.1074
_diffrn_reflns_limit_h_max 11
_diffrn_reflns_limit_h_min -11
_diffrn_reflns_limit_k_max 15
_diffrn_reflns_limit_k_min -15
_diffrn_reflns_limit_l_max 17
_diffrn_reflns_limit_l_min -17
_diffrn_reflns_number 15546
_diffrn_reflns_theta_full 19.78
_diffrn_reflns_theta_max 19.78
_diffrn_reflns_theta_min 1.65
_diffrn_standards_decay_% <1
_exptl_absorpt_coefficient_mu 0.357
_exptl_absorpt_correction_T_max 0.9652
_exptl_absorpt_correction_T_min 0.9320
_exptl_absorpt_correction_type multi-scan
_exptl_absorpt_process_details 'SADABS, Bruker (2000)'
_exptl_crystal_colour dk_green
_exptl_crystal_density_diffrn 1.169
_exptl_crystal_density_method 'not measured'
_exptl_crystal_description block
_exptl_crystal_F_000 1380
_exptl_crystal_size_max 0.20
_exptl_crystal_size_mid 0.10
_exptl_crystal_size_min 0.10
_refine_diff_density_max 0.833
_refine_diff_density_min -0.831
_refine_diff_density_rms 0.060
_refine_ls_extinction_method none
_refine_ls_goodness_of_fit_ref 1.051
_refine_ls_hydrogen_treatment constr
_refine_ls_matrix_type full
_refine_ls_number_parameters 391
_refine_ls_number_reflns 3207
_refine_ls_number_restraints 0
_refine_ls_restrained_S_all 1.051
_refine_ls_R_factor_all 0.1191
_refine_ls_R_factor_gt 0.0789
_refine_ls_shift/su_max 0.001
_refine_ls_shift/su_mean 0.001
_refine_ls_structure_factor_coef Fsqd
_refine_ls_weighting_details 'calc w=1/[\s^2^(Fo^2^)+(0.0715P)^2^+8.1519P] where P=(Fo^2^+2Fc^2^)/3'
_refine_ls_weighting_scheme calc
_refine_ls_wR_factor_gt 0.1650
_refine_ls_wR_factor_ref 0.1855
_reflns_number_gt 2316
_reflns_number_total 3207
_reflns_threshold_expression >2sigma(I)
_cod_data_source_file ic700810f-file002.cif
_cod_data_source_block sg2337
_cod_depositor_comments
;
The following automatic conversions were performed:

'_symmetry_cell_setting' value 'Monoclinic' changed to 'monoclinic'
according to
/usr/data/users/saulius/automatic-downloads/retrospective/ACS/lib/dictionaries/cif_core.dic
dictionary named 'cif_core.dic' version 2.4.2 from 2011-04-26.

Automatic conversion script
Id: cif_fix_values 2281 2013-09-26 08:29:07Z andrius 
;
_cod_original_sg_symbol_H-M P2(1)/c
_cod_database_code 4339935

loop_
_symmetry_equiv_pos_as_xyz
'x, y, z'
'-x, y+1/2, -z+1/2'
'-x, -y, -z'
'x, -y-1/2, z-1/2'

loop_
_atom_site_label
_atom_site_type_symbol
_atom_site_fract_x
_atom_site_fract_y
_atom_site_fract_z
_atom_site_U_iso_or_equiv
_atom_site_adp_type
_atom_site_occupancy
_atom_site_symmetry_multiplicity
_atom_site_calc_flag
_atom_site_refinement_flags
Cr1 Cr 0.39981(10) 0.03196(7) 0.20623(7) 0.0328(5) Uani 1 1 d .
Na1 Na 0.6185(3) 0.18744(19) 0.23962(19) 0.0560(10) Uani 1 1 d .
N1 N 0.2328(5) 0.0408(4) 0.2044(3) 0.0297(16) Uani 1 1 d .
N2 N 0.3491(6) -0.0772(4) 0.1775(3) 0.0288(16) Uani 1 1 d .
N3 N 0.5449(6) -0.0239(5) 0.1950(4) 0.0654(17) Uani 1 1 d .
N4 N 0.4522(6) 0.1386(4) 0.2326(4) 0.0654(17) Uani 1 1 d .
H4B H 0.4013 0.1718 0.2431 0.098 Uiso 1 1 calc R
C1 C 0.0470(7) -0.0314(5) 0.1798(5) 0.056(3) Uani 1 1 d .
H1A H 0.0193 0.0206 0.1927 0.084 Uiso 1 1 calc R
H1B H 0.0288 -0.0718 0.2137 0.084 Uiso 1 1 calc R
H1C H 0.0119 -0.0455 0.1306 0.084 Uiso 1 1 calc R
C2 C 0.1710(7) -0.0275(5) 0.1835(4) 0.038(2) Uani 1 1 d .
C3 C 0.2356(7) -0.0935(5) 0.1677(4) 0.032(2) Uani 1 1 d .
C4 C 0.1977(7) -0.1721(5) 0.1435(4) 0.037(2) Uani 1 1 d .
H4A H 0.1209 -0.1855 0.1387 0.044 Uiso 1 1 calc R
C5 C 0.2750(8) -0.2280(5) 0.1272(5) 0.046(2) Uani 1 1 d .
H5A H 0.2500 -0.2789 0.1096 0.055 Uiso 1 1 calc R
C6 C 0.3900(7) -0.2096(5) 0.1367(4) 0.039(2) Uani 1 1 d .
H6A H 0.4423 -0.2479 0.1256 0.047 Uiso 1 1 calc R
C7 C 0.4261(7) -0.1331(5) 0.1629(4) 0.033(2) Uani 1 1 d .
C8 C 0.5394(7) -0.1031(4) 0.1734(4) 0.031(2) Uani 1 1 d .
C9 C 0.6373(7) -0.1509(5) 0.1648(5) 0.049(2) Uani 1 1 d .
H9A H 0.7046 -0.1180 0.1756 0.073 Uiso 1 1 calc R
H9B H 0.6295 -0.1703 0.1149 0.073 Uiso 1 1 calc R
H9C H 0.6434 -0.1963 0.1980 0.073 Uiso 1 1 calc R
C10 C 0.1687(6) 0.1385(5) 0.2868(5) 0.036(2) Uani 1 1 d .
C11 C 0.1219(7) 0.2138(6) 0.2972(5) 0.044(2) Uani 1 1 d .
H11A H 0.1196 0.2313 0.3451 0.053 Uiso 1 1 calc R
C12 C 0.0795(7) 0.2629(5) 0.2400(6) 0.050(3) Uani 1 1 d .
H12A H 0.0473 0.3129 0.2485 0.060 Uiso 1 1 calc R
C13 C 0.0847(7) 0.2379(5) 0.1706(6) 0.045(2) Uani 1 1 d .
H13A H 0.0556 0.2714 0.1312 0.054 Uiso 1 1 calc R
C14 C 0.1324(6) 0.1635(5) 0.1564(5) 0.036(2) Uani 1 1 d .
C15 C 0.1748(6) 0.1135(5) 0.2161(5) 0.028(2) Uani 1 1 d .
C16 C 0.2121(6) 0.0856(5) 0.3534(4) 0.041(2) Uani 1 1 d .
H16A H 0.2378 0.0342 0.3347 0.049 Uiso 1 1 calc R
C17 C 0.1193(8) 0.0652(6) 0.3978(5) 0.078(3) Uani 1 1 d .
H17A H 0.0562 0.0406 0.3661 0.117 Uiso 1 1 calc R
H17B H 0.0942 0.1141 0.4188 0.117 Uiso 1 1 calc R
H17C H 0.1484 0.0280 0.4366 0.117 Uiso 1 1 calc R
C18 C 0.3132(8) 0.1233(6) 0.4013(5) 0.069(3) Uani 1 1 d .
H18A H 0.3713 0.1344 0.3721 0.103 Uiso 1 1 calc R
H18B H 0.3423 0.0864 0.4404 0.103 Uiso 1 1 calc R
H18C H 0.2904 0.1730 0.4220 0.103 Uiso 1 1 calc R
C19 C 0.1439(7) 0.1404(5) 0.0786(5) 0.047(2) Uani 1 1 d .
H19A H 0.1715 0.0842 0.0795 0.057 Uiso 1 1 calc R
C20 C 0.0332(10) 0.1438(8) 0.0267(6) 0.116(5) Uani 1 1 d .
H20A H -0.0212 0.1091 0.0445 0.174 Uiso 1 1 calc R
H20B H 0.0445 0.1258 -0.0214 0.174 Uiso 1 1 calc R
H20C H 0.0053 0.1986 0.0235 0.174 Uiso 1 1 calc R
C21 C 0.2338(9) 0.1946(7) 0.0520(6) 0.093(4) Uani 1 1 d .
H21A H 0.3039 0.1910 0.0862 0.139 Uiso 1 1 calc R
H21B H 0.2077 0.2499 0.0491 0.139 Uiso 1 1 calc R
H21C H 0.2461 0.1768 0.0042 0.139 Uiso 1 1 calc R
C22 C 0.7139(7) 0.0259(5) 0.2773(4) 0.033(2) Uani 1 1 d .
C23 C 0.8097(7) 0.0737(5) 0.2873(5) 0.041(2) Uani 1 1 d .
H23A H 0.8513 0.0791 0.3346 0.049 Uiso 1 1 calc R
C24 C 0.8456(7) 0.1134(5) 0.2309(6) 0.047(2) Uani 1 1 d .
H24A H 0.9087 0.1476 0.2396 0.057 Uiso 1 1 calc R
C25 C 0.7876(7) 0.1025(5) 0.1609(5) 0.040(2) Uani 1 1 d .
H25A H 0.8148 0.1267 0.1214 0.048 Uiso 1 1 calc R
C26 C 0.6893(7) 0.0561(5) 0.1474(5) 0.034(2) Uani 1 1 d .
C27 C 0.6542(6) 0.0181(4) 0.2070(5) 0.030(2) Uani 1 1 d .
C28 C 0.6775(8) -0.0178(5) 0.3413(5) 0.051(3) Uani 1 1 d .
H28A H 0.6134 -0.0528 0.3210 0.061 Uiso 1 1 calc R
C29 C 0.6358(10) 0.0378(6) 0.3937(6) 0.087(4) Uani 1 1 d .
H29A H 0.5765 0.0714 0.3678 0.130 Uiso 1 1 calc R
H29B H 0.6973 0.0714 0.4169 0.130 Uiso 1 1 calc R
H29C H 0.6063 0.0067 0.4307 0.130 Uiso 1 1 calc R
C30 C 0.7692(11) -0.0728(7) 0.3814(6) 0.119(5) Uani 1 1 d .
H30A H 0.7412 -0.0996 0.4213 0.178 Uiso 1 1 calc R
H30B H 0.8351 -0.0410 0.4006 0.178 Uiso 1 1 calc R
H30C H 0.7896 -0.1127 0.3477 0.178 Uiso 1 1 calc R
C31 C 0.6264(7) 0.0468(5) 0.0681(4) 0.042(2) Uani 1 1 d .
H31A H 0.5722 0.0019 0.0681 0.051 Uiso 1 1 calc R
C32 C 0.5580(8) 0.1221(5) 0.0453(5) 0.065(3) Uani 1 1 d .
H32A H 0.5094 0.1338 0.0808 0.097 Uiso 1 1 calc R
H32B H 0.5124 0.1136 -0.0023 0.097 Uiso 1 1 calc R
H32C H 0.6087 0.1671 0.0427 0.097 Uiso 1 1 calc R
C33 C 0.7031(8) 0.0255(6) 0.0143(5) 0.073(3) Uani 1 1 d .
H33A H 0.6589 0.0201 -0.0341 0.110 Uiso 1 1 calc R
H33B H 0.7409 -0.0250 0.0285 0.110 Uiso 1 1 calc R
H33C H 0.7588 0.0677 0.0139 0.110 Uiso 1 1 calc R
O1 O 0.6530(6) 0.2905(4) 0.1690(4) 0.0691(19) Uani 1 1 d .
C34 C 0.7560(10) 0.3226(6) 0.1502(6) 0.079(3) Uani 1 1 d .
H34A H 0.8145 0.2811 0.1535 0.095 Uiso 1 1 calc R
H34B H 0.7841 0.3677 0.1821 0.095 Uiso 1 1 calc R
C35 C 0.7213(14) 0.3500(9) 0.0731(7) 0.116(5) Uani 1 1 d .
H35A H 0.7656 0.3969 0.0629 0.140 Uiso 1 1 calc R
H35B H 0.7322 0.3069 0.0389 0.140 Uiso 1 1 calc R
C36 C 0.6043(16) 0.3704(10) 0.0667(9) 0.146(6) Uani 1 1 d .
H36A H 0.5611 0.3448 0.0234 0.175 Uiso 1 1 calc R
H36B H 0.5943 0.4288 0.0620 0.175 Uiso 1 1 calc R
C37 C 0.5638(10) 0.3408(7) 0.1349(6) 0.088(4) Uani 1 1 d .
H37A H 0.5515 0.3858 0.1668 0.105 Uiso 1 1 calc R
H37B H 0.4935 0.3103 0.1227 0.105 Uiso 1 1 calc R

loop_
_atom_site_aniso_label
_atom_site_aniso_U_11
_atom_site_aniso_U_22
_atom_site_aniso_U_33
_atom_site_aniso_U_23
_atom_site_aniso_U_13
_atom_site_aniso_U_12
Cr1 0.0280(8) 0.0311(9) 0.0401(9) -0.0047(7) 0.0081(6) -0.0003(6)
Na1 0.051(2) 0.045(2) 0.073(3) -0.0012(18) 0.0135(19) -0.0031(18)
N1 0.035(4) 0.018(4) 0.039(4) -0.008(3) 0.013(3) 0.002(4)
N2 0.026(5) 0.026(4) 0.035(4) -0.001(3) 0.006(3) 0.005(4)
N3 0.055(4) 0.070(4) 0.074(4) -0.003(3) 0.018(3) 0.002(3)
N4 0.055(4) 0.070(4) 0.074(4) -0.003(3) 0.018(3) 0.002(3)
C1 0.042(7) 0.055(6) 0.073(7) -0.010(5) 0.014(5) -0.015(5)
C2 0.032(6) 0.037(6) 0.045(6) 0.007(5) 0.010(4) 0.007(5)
C3 0.035(6) 0.031(6) 0.029(5) 0.000(4) 0.003(4) 0.002(5)
C4 0.034(5) 0.025(6) 0.051(6) -0.002(4) 0.007(4) -0.007(5)
C5 0.054(7) 0.026(5) 0.057(7) -0.004(4) 0.004(5) -0.003(5)
C6 0.036(6) 0.037(6) 0.043(6) -0.004(5) 0.006(4) 0.011(5)
C7 0.038(6) 0.028(6) 0.032(5) -0.005(4) 0.004(4) -0.010(5)
C8 0.038(6) 0.017(5) 0.040(5) -0.003(4) 0.010(4) 0.003(4)
C9 0.046(6) 0.047(6) 0.054(6) -0.010(5) 0.013(5) 0.007(5)
C10 0.019(5) 0.040(6) 0.046(7) -0.001(5) -0.001(4) 0.003(4)
C11 0.030(6) 0.052(7) 0.049(7) -0.013(6) 0.003(5) 0.006(5)
C12 0.038(6) 0.042(6) 0.073(8) -0.020(7) 0.016(5) 0.007(5)
C13 0.036(6) 0.033(6) 0.067(8) 0.004(5) 0.008(5) 0.011(5)
C14 0.032(5) 0.043(6) 0.035(6) -0.006(5) 0.008(4) -0.006(5)
C15 0.021(5) 0.036(6) 0.029(6) -0.001(5) 0.008(4) -0.016(4)
C16 0.033(5) 0.054(6) 0.037(6) 0.000(5) 0.009(5) 0.000(5)
C17 0.059(7) 0.107(9) 0.068(8) 0.035(6) 0.009(6) -0.018(6)
C18 0.075(8) 0.092(8) 0.037(6) 0.001(6) 0.001(5) -0.007(6)
C19 0.054(6) 0.041(6) 0.047(7) 0.016(5) 0.011(5) 0.019(5)
C20 0.115(11) 0.170(13) 0.054(8) -0.034(8) -0.010(8) 0.035(9)
C21 0.127(10) 0.086(8) 0.079(9) 0.012(7) 0.059(8) -0.005(8)
C22 0.033(6) 0.042(6) 0.023(6) 0.004(5) -0.002(4) 0.012(5)
C23 0.035(6) 0.044(6) 0.039(7) -0.011(5) -0.007(5) 0.012(5)
C24 0.027(5) 0.060(7) 0.055(7) -0.001(6) 0.003(6) 0.003(5)
C25 0.031(6) 0.051(6) 0.042(7) 0.001(5) 0.021(5) 0.008(5)
C26 0.021(5) 0.039(5) 0.045(7) -0.006(5) 0.015(5) 0.002(4)
C27 0.012(5) 0.029(5) 0.049(7) -0.009(5) 0.011(5) 0.000(4)
C28 0.061(6) 0.050(6) 0.036(6) -0.007(5) -0.010(5) -0.010(5)
C29 0.119(10) 0.081(8) 0.073(8) 0.011(7) 0.054(7) 0.008(7)
C30 0.169(13) 0.104(10) 0.093(10) 0.048(8) 0.049(9) 0.087(10)
C31 0.042(6) 0.050(6) 0.035(6) -0.009(5) 0.006(5) -0.004(5)
C32 0.077(7) 0.070(7) 0.043(6) -0.007(5) -0.005(5) 0.016(6)
C33 0.082(8) 0.093(8) 0.052(7) -0.010(6) 0.034(6) -0.001(6)
O1 0.066(5) 0.071(5) 0.073(5) 0.014(4) 0.018(4) 0.007(4)
C34 0.120(11) 0.059(7) 0.059(8) 0.000(6) 0.017(7) -0.008(7)
C35 0.142(14) 0.126(12) 0.084(12) 0.012(9) 0.029(10) -0.050(11)
C36 0.171(18) 0.151(15) 0.114(15) 0.039(11) 0.015(13) 0.019(13)
C37 0.085(9) 0.111(10) 0.064(8) -0.005(7) 0.003(7) 0.045(8)

loop_
_atom_type_symbol
_atom_type_description
_atom_type_scat_dispersion_real
_atom_type_scat_dispersion_imag
_atom_type_scat_source
C C 0.0033 0.0016 'International Tables Vol C Tables 4.2.6.8 and 6.1.1.4'
H H 0.0000 0.0000 'International Tables Vol C Tables 4.2.6.8 and 6.1.1.4'
N N 0.0061 0.0033 'International Tables Vol C Tables 4.2.6.8 and 6.1.1.4'
O O 0.0106 0.0060 'International Tables Vol C Tables 4.2.6.8 and 6.1.1.4'
Na Na 0.0362 0.0249 'International Tables Vol C Tables 4.2.6.8 and 6.1.1.4'
Cr Cr 0.3209 0.6236 'International Tables Vol C Tables 4.2.6.8 and 6.1.1.4'

loop_
_geom_angle_atom_site_label_1
_geom_angle_atom_site_label_2
_geom_angle_atom_site_label_3
_geom_angle
_geom_angle_site_symmetry_1
_geom_angle_site_symmetry_3
N4 Cr1 N2 178.5(3) . .
N4 Cr1 N3 101.4(3) . .
N2 Cr1 N3 77.4(3) . .
N4 Cr1 N1 102.9(3) . .
N2 Cr1 N1 78.3(3) . .
N3 Cr1 N1 155.7(3) . .
N4 Na1 O1 121.0(3) . .
N4 Na1 C6 96.9(3) . 2_655
O1 Na1 C6 92.6(3) . 2_655
N4 Na1 C5 120.4(3) . 2_655
O1 Na1 C5 91.6(3) . 2_655
C6 Na1 C5 27.7(2) 2_655 2_655
N4 Na1 C27 77.9(3) . .
O1 Na1 C27 124.6(3) . .
C6 Na1 C27 139.7(3) 2_655 .
C5 Na1 C27 125.0(3) 2_655 .
N4 Na1 C22 89.6(3) . .
O1 Na1 C22 137.0(3) . .
C6 Na1 C22 114.5(3) 2_655 .
C5 Na1 C22 97.8(3) 2_655 .
C27 Na1 C22 27.3(2) . .
N4 Na1 C26 92.2(3) . .
O1 Na1 C26 97.3(3) . .
C6 Na1 C26 160.6(3) 2_655 .
C5 Na1 C26 134.8(3) 2_655 .
C27 Na1 C26 27.3(2) . .
C22 Na1 C26 48.3(2) . .
N4 Na1 C23 116.3(3) . .
O1 Na1 C23 116.7(3) . .
C6 Na1 C23 105.4(3) 2_655 .
C5 Na1 C23 81.2(2) 2_655 .
C27 Na1 C23 47.4(2) . .
C22 Na1 C23 26.9(2) . .
C26 Na1 C23 55.3(2) . .
N4 Na1 C24 133.2(3) . .
O1 Na1 C24 91.4(3) . .
C6 Na1 C24 115.8(3) 2_655 .
C5 Na1 C24 88.1(3) 2_655 .
C27 Na1 C24 55.5(2) . .
C22 Na1 C24 47.5(2) . .
C26 Na1 C24 47.6(2) . .
C23 Na1 C24 26.2(2) . .
N4 Na1 C25 119.0(3) . .
O1 Na1 C25 82.6(3) . .
C6 Na1 C25 140.7(3) 2_655 .
C5 Na1 C25 113.1(3) 2_655 .
C27 Na1 C25 47.2(2) . .
C22 Na1 C25 55.1(2) . .
C26 Na1 C25 26.8(2) . .
C23 Na1 C25 46.2(2) . .
C24 Na1 C25 26.4(2) . .
C2 N1 C15 119.1(6) . .
C2 N1 Cr1 115.9(5) . .
C15 N1 Cr1 124.8(5) . .
C3 N2 C7 121.9(6) . .
C3 N2 Cr1 118.4(5) . .
C7 N2 Cr1 119.5(5) . .
C8 N3 C27 119.8(7) . .
C8 N3 Cr1 118.0(6) . .
C27 N3 Cr1 122.2(6) . .
Cr1 N4 Na1 129.1(4) . .
N1 C2 C3 114.4(7) . .
N1 C2 C1 122.8(7) . .
C3 C2 C1 122.8(8) . .
N2 C3 C2 112.9(7) . .
N2 C3 C4 118.7(7) . .
C2 C3 C4 128.4(8) . .
C5 C4 C3 119.4(7) . .
C4 C5 C6 120.8(8) . .
C4 C5 Na1 110.7(6) . 2_645
C6 C5 Na1 73.4(5) . 2_645
C5 C6 C7 118.9(7) . .
C5 C6 Na1 78.9(5) . 2_645
C7 C6 Na1 108.1(5) . 2_645
N2 C7 C6 120.2(7) . .
N2 C7 C8 113.3(7) . .
C6 C7 C8 126.5(8) . .
N3 C8 C7 111.8(7) . .
N3 C8 C9 123.7(7) . .
C7 C8 C9 124.4(7) . .
C15 C10 C11 118.8(8) . .
C15 C10 C16 121.7(7) . .
C11 C10 C16 119.5(8) . .
C12 C11 C10 122.3(8) . .
C13 C12 C11 118.7(8) . .
C12 C13 C14 121.9(8) . .
C13 C14 C15 118.5(8) . .
C13 C14 C19 120.2(8) . .
C15 C14 C19 121.2(7) . .
C10 C15 C14 119.8(8) . .
C10 C15 N1 119.9(7) . .
C14 C15 N1 120.1(7) . .
C10 C16 C18 111.6(7) . .
C10 C16 C17 112.2(7) . .
C18 C16 C17 111.2(7) . .
C20 C19 C14 112.8(8) . .
C20 C19 C21 111.3(9) . .
C14 C19 C21 109.4(7) . .
C23 C22 C27 118.0(7) . .
C23 C22 C28 120.6(8) . .
C27 C22 C28 121.4(8) . .
C23 C22 Na1 78.0(5) . .
C27 C22 Na1 75.0(4) . .
C28 C22 Na1 118.0(5) . .
C24 C23 C22 122.3(8) . .
C24 C23 Na1 78.0(5) . .
C22 C23 Na1 75.0(4) . .
C23 C24 C25 118.9(8) . .
C23 C24 Na1 75.7(5) . .
C25 C24 Na1 77.4(5) . .
C24 C25 C26 121.4(8) . .
C24 C25 Na1 76.2(5) . .
C26 C25 Na1 74.3(4) . .
C25 C26 C27 117.7(7) . .
C25 C26 C31 119.5(8) . .
C27 C26 C31 122.8(7) . .
C25 C26 Na1 78.8(4) . .
C27 C26 Na1 74.1(4) . .
C31 C26 Na1 118.5(5) . .
C26 C27 C22 121.6(7) . .
C26 C27 N3 118.2(7) . .
C22 C27 N3 119.8(8) . .
C26 C27 Na1 78.6(4) . .
C22 C27 Na1 77.7(4) . .
N3 C27 Na1 109.2(5) . .
C29 C28 C22 112.7(7) . .
C29 C28 C30 110.3(8) . .
C22 C28 C30 113.0(8) . .
C32 C31 C33 111.7(8) . .
C32 C31 C26 110.0(6) . .
C33 C31 C26 113.3(7) . .
C37 O1 C34 106.9(8) . .
C37 O1 Na1 120.7(7) . .
C34 O1 Na1 132.4(6) . .
O1 C34 C35 103.2(9) . .
C36 C35 C34 105.6(12) . .
C35 C36 C37 107.4(12) . .
O1 C37 C36 103.9(10) . .

loop_
_geom_bond_atom_site_label_1
_geom_bond_atom_site_label_2
_geom_bond_distance
_geom_bond_site_symmetry_2
Cr1 N4 1.917(7) .
Cr1 N2 1.961(6) .
Cr1 N3 2.017(7) .
Cr1 N1 2.008(6) .
Na1 N4 2.142(8) .
Na1 O1 2.238(7) .
Na1 C6 2.878(9) 2_655
Na1 C5 2.947(9) 2_655
Na1 C27 2.926(8) .
Na1 C22 2.959(8) .
Na1 C26 2.983(8) .
Na1 C23 2.996(8) .
Na1 C24 3.024(9) .
Na1 C25 3.040(8) .
N1 C2 1.377(9) .
N1 C15 1.430(9) .
N2 C3 1.374(9) .
N2 C7 1.369(9) .
N3 C8 1.375(10) .
N3 C27 1.472(10) .
C1 C2 1.483(11) .
C2 C3 1.403(10) .
C3 C4 1.430(10) .
C4 C5 1.383(10) .
C5 C6 1.398(11) .
C5 Na1 2.947(9) 2_645
C6 C7 1.405(10) .
C6 Na1 2.878(9) 2_645
C7 C8 1.434(10) .
C8 C9 1.451(10) .
C10 C15 1.388(10) .
C10 C11 1.399(11) .
C10 C16 1.538(11) .
C11 C12 1.369(11) .
C12 C13 1.365(12) .
C13 C14 1.406(11) .
C14 C15 1.412(11) .
C14 C19 1.522(11) .
C16 C18 1.518(11) .
C16 C17 1.530(11) .
C19 C20 1.511(13) .
C19 C21 1.548(12) .
C22 C23 1.387(11) .
C22 C27 1.389(10) .
C22 C28 1.516(11) .
C23 C24 1.366(11) .
C24 C25 1.383(11) .
C25 C26 1.399(10) .
C26 C27 1.397(11) .
C26 C31 1.548(11) .
C28 C29 1.487(12) .
C28 C30 1.529(13) .
C31 C32 1.519(11) .
C31 C33 1.509(11) .
O1 C37 1.423(11) .
O1 C34 1.442(11) .
C34 C35 1.493(14) .
C35 C36 1.434(17) .
C36 C37 1.511(17) .

loop_
_geom_torsion_atom_site_label_1
_geom_torsion_atom_site_label_2
_geom_torsion_atom_site_label_3
_geom_torsion_atom_site_label_4
_geom_torsion
_geom_torsion_site_symmetry_1
_geom_torsion_site_symmetry_4
N4 Cr1 N1 C2 177.2(5) . .
N2 Cr1 N1 C2 -1.8(5) . .
N3 Cr1 N1 C2 -1.1(10) . .
N4 Cr1 N1 C15 3.6(6) . .
N2 Cr1 N1 C15 -175.4(6) . .
N3 Cr1 N1 C15 -174.7(7) . .
N4 Cr1 N2 C3 -139(12) . .
N3 Cr1 N2 C3 -177.2(6) . .
N1 Cr1 N2 C3 2.5(5) . .
N4 Cr1 N2 C7 37(12) . .
N3 Cr1 N2 C7 -1.7(6) . .
N1 Cr1 N2 C7 178.0(6) . .
N4 Cr1 N3 C8 -177.9(6) . .
N2 Cr1 N3 C8 1.1(6) . .
N1 Cr1 N3 C8 0.4(11) . .
N4 Cr1 N3 C27 0.2(7) . .
N2 Cr1 N3 C27 179.3(7) . .
N1 Cr1 N3 C27 178.5(6) . .
N2 Cr1 N4 Na1 -34(12) . .
N3 Cr1 N4 Na1 4.4(5) . .
N1 Cr1 N4 Na1 -174.9(4) . .
O1 Na1 N4 Cr1 118.6(5) . .
C6 Na1 N4 Cr1 -144.1(5) 2_655 .
C5 Na1 N4 Cr1 -128.4(4) 2_655 .
C27 Na1 N4 Cr1 -4.7(5) . .
C22 Na1 N4 Cr1 -29.5(5) . .
C26 Na1 N4 Cr1 18.7(5) . .
C23 Na1 N4 Cr1 -33.2(6) . .
C24 Na1 N4 Cr1 -8.6(7) . .
C25 Na1 N4 Cr1 19.3(6) . .
C15 N1 C2 C3 175.0(6) . .
Cr1 N1 C2 C3 1.0(8) . .
C15 N1 C2 C1 -6.5(11) . .
Cr1 N1 C2 C1 179.5(6) . .
C7 N2 C3 C2 -178.1(7) . .
Cr1 N2 C3 C2 -2.7(8) . .
C7 N2 C3 C4 1.8(10) . .
Cr1 N2 C3 C4 177.2(5) . .
N1 C2 C3 N2 1.0(9) . .
C1 C2 C3 N2 -177.5(7) . .
N1 C2 C3 C4 -178.8(7) . .
C1 C2 C3 C4 2.7(13) . .
N2 C3 C4 C5 -3.1(11) . .
C2 C3 C4 C5 176.7(8) . .
C3 C4 C5 C6 2.3(12) . .
C3 C4 C5 Na1 84.8(8) . 2_645
C4 C5 C6 C7 -0.1(12) . .
Na1 C5 C6 C7 -104.7(7) 2_645 .
C4 C5 C6 Na1 104.5(8) . 2_645
C3 N2 C7 C6 0.4(11) . .
Cr1 N2 C7 C6 -174.9(6) . .
C3 N2 C7 C8 177.3(7) . .
Cr1 N2 C7 C8 1.9(9) . .
C5 C6 C7 N2 -1.3(11) . .
Na1 C6 C7 N2 -88.3(7) 2_645 .
C5 C6 C7 C8 -177.7(8) . .
Na1 C6 C7 C8 95.3(8) 2_645 .
C27 N3 C8 C7 -178.7(7) . .
Cr1 N3 C8 C7 -0.5(9) . .
C27 N3 C8 C9 3.2(12) . .
Cr1 N3 C8 C9 -178.6(6) . .
N2 C7 C8 N3 -0.8(10) . .
C6 C7 C8 N3 175.7(8) . .
N2 C7 C8 C9 177.3(7) . .
C6 C7 C8 C9 -6.1(13) . .
C15 C10 C11 C12 1.6(12) . .
C16 C10 C11 C12 -178.5(7) . .
C10 C11 C12 C13 -1.1(12) . .
C11 C12 C13 C14 -0.1(12) . .
C12 C13 C14 C15 0.6(12) . .
C12 C13 C14 C19 -175.7(8) . .
C11 C10 C15 C14 -1.1(11) . .
C16 C10 C15 C14 179.1(7) . .
C11 C10 C15 N1 173.4(6) . .
C16 C10 C15 N1 -6.4(10) . .
C13 C14 C15 C10 0.0(11) . .
C19 C14 C15 C10 176.3(7) . .
C13 C14 C15 N1 -174.5(6) . .
C19 C14 C15 N1 1.8(11) . .
C2 N1 C15 C10 102.3(8) . .
Cr1 N1 C15 C10 -84.3(8) . .
C2 N1 C15 C14 -83.3(8) . .
Cr1 N1 C15 C14 90.2(8) . .
C15 C10 C16 C18 114.0(9) . .
C11 C10 C16 C18 -65.9(9) . .
C15 C10 C16 C17 -120.5(8) . .
C11 C10 C16 C17 59.6(10) . .
C13 C14 C19 C20 -55.4(11) . .
C15 C14 C19 C20 128.3(9) . .
C13 C14 C19 C21 69.0(10) . .
C15 C14 C19 C21 -107.2(9) . .
N4 Na1 C22 C23 -172.7(5) . .
O1 Na1 C22 C23 48.8(7) . .
C6 Na1 C22 C23 -75.4(5) 2_655 .
C5 Na1 C22 C23 -52.1(5) 2_655 .
C27 Na1 C22 C23 123.6(7) . .
C26 Na1 C22 C23 93.9(5) . .
C24 Na1 C22 C23 28.0(5) . .
C25 Na1 C22 C23 60.6(5) . .
N4 Na1 C22 C27 63.7(5) . .
O1 Na1 C22 C27 -74.8(6) . .
C6 Na1 C22 C27 161.0(5) 2_655 .
C5 Na1 C22 C27 -175.7(5) 2_655 .
C26 Na1 C22 C27 -29.7(4) . .
C23 Na1 C22 C27 -123.6(7) . .
C24 Na1 C22 C27 -95.6(5) . .
C25 Na1 C22 C27 -63.0(5) . .
N4 Na1 C22 C28 -54.3(6) . .
O1 Na1 C22 C28 167.3(6) . .
C6 Na1 C22 C28 43.1(7) 2_655 .
C5 Na1 C22 C28 66.3(6) 2_655 .
C27 Na1 C22 C28 -117.9(9) . .
C26 Na1 C22 C28 -147.6(8) . .
C23 Na1 C22 C28 118.5(9) . .
C24 Na1 C22 C28 146.5(8) . .
C25 Na1 C22 C28 179.1(8) . .
C27 C22 C23 C24 0.7(12) . .
C28 C22 C23 C24 179.4(8) . .
Na1 C22 C23 C24 -65.0(7) . .
C27 C22 C23 Na1 65.7(6) . .
C28 C22 C23 Na1 -115.6(7) . .
N4 Na1 C23 C24 136.6(6) . .
O1 Na1 C23 C24 -16.5(6) . .
C6 Na1 C23 C24 -117.5(6) 2_655 .
C5 Na1 C23 C24 -103.9(6) 2_655 .
C27 Na1 C23 C24 97.2(6) . .
C22 Na1 C23 C24 128.4(8) . .
C26 Na1 C23 C24 63.4(5) . .
C25 Na1 C23 C24 30.5(5) . .
N4 Na1 C23 C22 8.1(6) . .
O1 Na1 C23 C22 -144.9(5) . .
C6 Na1 C23 C22 114.0(5) 2_655 .
C5 Na1 C23 C22 127.7(5) 2_655 .
C27 Na1 C23 C22 -31.3(4) . .
C26 Na1 C23 C22 -65.1(5) . .
C24 Na1 C23 C22 -128.4(8) . .
C25 Na1 C23 C22 -98.0(5) . .
C22 C23 C24 C25 -3.2(12) . .
Na1 C23 C24 C25 -66.7(7) . .
C22 C23 C24 Na1 63.5(7) . .
N4 Na1 C24 C23 -57.8(7) . .
O1 Na1 C24 C23 165.3(6) . .
C6 Na1 C24 C23 71.7(6) 2_655 .
C5 Na1 C24 C23 73.7(6) 2_655 .
C27 Na1 C24 C23 -62.4(5) . .
C22 Na1 C24 C23 -28.8(5) . .
C26 Na1 C24 C23 -96.1(6) . .
C25 Na1 C24 C23 -124.5(8) . .
N4 Na1 C24 C25 66.8(7) . .
O1 Na1 C24 C25 -70.2(6) . .
C6 Na1 C24 C25 -163.8(5) 2_655 .
C5 Na1 C24 C25 -161.8(6) 2_655 .
C27 Na1 C24 C25 62.1(5) . .
C22 Na1 C24 C25 95.8(6) . .
C26 Na1 C24 C25 28.4(5) . .
C23 Na1 C24 C25 124.5(8) . .
C23 C24 C25 C26 4.2(12) . .
Na1 C24 C25 C26 -61.5(7) . .
C23 C24 C25 Na1 65.8(7) . .
N4 Na1 C25 C24 -130.0(6) . .
O1 Na1 C25 C24 108.5(6) . .
C6 Na1 C25 C24 23.4(7) 2_655 .
C5 Na1 C25 C24 19.9(6) 2_655 .
C27 Na1 C25 C24 -97.3(6) . .
C22 Na1 C25 C24 -63.5(5) . .
C26 Na1 C25 C24 -128.8(8) . .
C23 Na1 C25 C24 -30.3(5) . .
N4 Na1 C25 C26 -1.2(6) . .
O1 Na1 C25 C26 -122.7(5) . .
C6 Na1 C25 C26 152.2(5) 2_655 .
C5 Na1 C25 C26 148.7(5) 2_655 .
C27 Na1 C25 C26 31.5(4) . .
C22 Na1 C25 C26 65.4(5) . .
C23 Na1 C25 C26 98.5(6) . .
C24 Na1 C25 C26 128.8(8) . .
C24 C25 C26 C27 -2.8(11) . .
Na1 C25 C26 C27 -65.2(6) . .
C24 C25 C26 C31 179.0(7) . .
Na1 C25 C26 C31 116.5(6) . .
C24 C25 C26 Na1 62.5(7) . .
N4 Na1 C26 C25 179.0(5) . .
O1 Na1 C26 C25 57.3(5) . .
C6 Na1 C26 C25 -62.9(10) 2_655 .
C5 Na1 C26 C25 -42.3(6) 2_655 .
C27 Na1 C26 C25 -123.3(7) . .
C22 Na1 C26 C25 -93.6(5) . .
C23 Na1 C26 C25 -60.2(5) . .
C24 Na1 C26 C25 -27.9(5) . .
N4 Na1 C26 C27 -57.8(5) . .
O1 Na1 C26 C27 -179.4(5) . .
C6 Na1 C26 C27 60.4(10) 2_655 .
C5 Na1 C26 C27 80.9(6) 2_655 .
C22 Na1 C26 C27 29.7(4) . .
C23 Na1 C26 C27 63.0(5) . .
C24 Na1 C26 C27 95.3(5) . .
C25 Na1 C26 C27 123.3(7) . .
N4 Na1 C26 C31 61.4(6) . .
O1 Na1 C26 C31 -60.3(6) . .
C6 Na1 C26 C31 179.5(7) 2_655 .
C5 Na1 C26 C31 -160.0(6) 2_655 .
C27 Na1 C26 C31 119.1(8) . .
C22 Na1 C26 C31 148.8(7) . .
C23 Na1 C26 C31 -177.8(7) . .
C24 Na1 C26 C31 -145.5(8) . .
C25 Na1 C26 C31 -117.6(9) . .
C25 C26 C27 C22 0.2(11) . .
C31 C26 C27 C22 178.4(7) . .
Na1 C26 C27 C22 -67.6(7) . .
C25 C26 C27 N3 173.7(7) . .
C31 C26 C27 N3 -8.1(11) . .
Na1 C26 C27 N3 105.8(6) . .
C25 C26 C27 Na1 67.9(6) . .
C31 C26 C27 Na1 -113.9(7) . .
C23 C22 C27 C26 0.8(11) . .
C28 C22 C27 C26 -177.9(7) . .
Na1 C22 C27 C26 68.1(7) . .
C23 C22 C27 N3 -172.6(7) . .
C28 C22 C27 N3 8.7(11) . .
Na1 C22 C27 N3 -105.3(6) . .
C23 C22 C27 Na1 -67.3(6) . .
C28 C22 C27 Na1 114.0(7) . .
C8 N3 C27 C26 88.1(9) . .
Cr1 N3 C27 C26 -90.0(8) . .
C8 N3 C27 C22 -98.3(9) . .
Cr1 N3 C27 C22 83.6(8) . .
C8 N3 C27 Na1 175.2(6) . .
Cr1 N3 C27 Na1 -2.9(8) . .
N4 Na1 C27 C26 120.2(5) . .
O1 Na1 C27 C26 0.7(6) . .
C6 Na1 C27 C26 -153.5(5) 2_655 .
C5 Na1 C27 C26 -121.1(5) 2_655 .
C22 Na1 C27 C26 -126.3(7) . .
C23 Na1 C27 C26 -95.4(5) . .
C24 Na1 C27 C26 -63.3(5) . .
C25 Na1 C27 C26 -30.9(4) . .
N4 Na1 C27 C22 -113.5(5) . .
O1 Na1 C27 C22 126.9(5) . .
C6 Na1 C27 C22 -27.2(6) 2_655 .
C5 Na1 C27 C22 5.2(6) 2_655 .
C26 Na1 C27 C22 126.3(7) . .
C23 Na1 C27 C22 30.9(4) . .
C24 Na1 C27 C22 63.0(5) . .
C25 Na1 C27 C22 95.3(5) . .
N4 Na1 C27 N3 4.0(5) . .
O1 Na1 C27 N3 -115.5(6) . .
C6 Na1 C27 N3 90.3(6) 2_655 .
C5 Na1 C27 N3 122.7(5) 2_655 .
C22 Na1 C27 N3 117.6(8) . .
C26 Na1 C27 N3 -116.2(8) . .
C23 Na1 C27 N3 148.4(7) . .
C24 Na1 C27 N3 -179.4(7) . .
C25 Na1 C27 N3 -147.1(7) . .
C23 C22 C28 C29 69.4(11) . .
C27 C22 C28 C29 -111.9(9) . .
Na1 C22 C28 C29 -22.9(10) . .
C23 C22 C28 C30 -56.5(11) . .
C27 C22 C28 C30 122.2(9) . .
Na1 C22 C28 C30 -148.9(7) . .
C25 C26 C31 C32 -78.0(9) . .
C27 C26 C31 C32 103.8(9) . .
Na1 C26 C31 C32 15.1(9) . .
C25 C26 C31 C33 47.8(10) . .
C27 C26 C31 C33 -130.4(8) . .
Na1 C26 C31 C33 140.8(6) . .
N4 Na1 O1 C37 19.1(8) . .
C6 Na1 O1 C37 -80.6(7) 2_655 .
C5 Na1 O1 C37 -108.3(7) 2_655 .
C27 Na1 O1 C37 115.8(7) . .
C22 Na1 O1 C37 148.3(7) . .
C26 Na1 O1 C37 116.1(7) . .
C23 Na1 O1 C37 170.8(6) . .
C24 Na1 O1 C37 163.5(7) . .
C25 Na1 O1 C37 138.6(7) . .
N4 Na1 O1 C34 -163.6(8) . .
C6 Na1 O1 C34 96.7(8) 2_655 .
C5 Na1 O1 C34 69.0(8) 2_655 .
C27 Na1 O1 C34 -66.9(9) . .
C22 Na1 O1 C34 -34.4(10) . .
C26 Na1 O1 C34 -66.6(8) . .
C23 Na1 O1 C34 -11.9(9) . .
C24 Na1 O1 C34 -19.1(8) . .
C25 Na1 O1 C34 -44.1(8) . .
C37 O1 C34 C35 -37.2(11) . .
Na1 O1 C34 C35 145.2(8) . .
O1 C34 C35 C36 28.6(14) . .
C34 C35 C36 C37 -10.4(17) . .
C34 O1 C37 C36 30.5(12) . .
Na1 O1 C37 C36 -151.5(9) . .
C35 C36 C37 O1 -11.9(16) . .
